data_7051806
loop_
_publ_author_name
'Killoran, John'
'McDonnell, Shane O.'
'Gallagher, John F.'
'O&#x2019;Shea, Donal F.'

_publ_section_title
;
 A substituted BF2-chelated tetraarylazadipyrromethene as an intrinsic
 dual chemosensor in the 650--850 nm spectral range
;
_journal_issue 3
_journal_name_full 'New Journal of Chemistry'
_journal_page_first 483
_journal_paper_doi 10.1039/b713020a
_journal_volume 32
_journal_year 2008
_chemical_formula_moiety 'C36 H32 B F2 N5'
_chemical_formula_sum 'C36 H32 B F2 N5'
_chemical_formula_weight 583.48
_chemical_melting_point 532
_chemical_name_systematic
;
?
;
_space_group_IT_number 2
_symmetry_cell_setting triclinic
_symmetry_space_group_name_Hall '-P 1'
_symmetry_space_group_name_H-M 'P -1'
_atom_sites_solution_hydrogens geom
_atom_sites_solution_primary direct
_atom_sites_solution_secondary difmap
_audit_creation_method SHELXL-97
_cell_angle_alpha 106.19(8)
_cell_angle_beta 91.03(11)
_cell_angle_gamma 92.06(9)
_cell_formula_units_Z 4
_cell_length_a 10.372(10)
_cell_length_b 14.250(13)
_cell_length_c 21.168(15)
_cell_measurement_reflns_used 55
_cell_measurement_temperature 294(2)
_cell_measurement_theta_max 10.1
_cell_measurement_theta_min 2.0
_cell_volume 3001(5)
_computing_cell_refinement 'XSCANS (Bruker-AXS, 1994)'
_computing_data_collection 'XSCANS (Bruker-AXS, 1994)'
_computing_data_reduction 'XSCANS (Bruker-AXS, 1994)'
_computing_molecular_graphics 'PLATON (Spek, 1998)'
_computing_publication_material 'SHELXL97 and PREP8 (Ferguson, 1998)'
_computing_structure_refinement 'SHELXL97 (Sheldrick, 1997)'
_computing_structure_solution 'SHELXS97 (Sheldrick, 1997)'
_diffrn_ambient_temperature 294(2)
_diffrn_measured_fraction_theta_full 0.98
_diffrn_measured_fraction_theta_max 0.98
_diffrn_measurement_device 'Bruker-AXS P4'
_diffrn_measurement_method \w
_diffrn_radiation_monochromator graphite
_diffrn_radiation_source 'X-ray tube'
_diffrn_radiation_type 'Molybdenum K\a'
_diffrn_radiation_wavelength 0.71073
_diffrn_reflns_av_R_equivalents 0.250
_diffrn_reflns_av_sigmaI/netI 0.465
_diffrn_reflns_limit_h_max 0
_diffrn_reflns_limit_h_min -10
_diffrn_reflns_limit_k_max 13
_diffrn_reflns_limit_k_min -13
_diffrn_reflns_limit_l_max 21
_diffrn_reflns_limit_l_min -21
_diffrn_reflns_number 6853
_diffrn_reflns_theta_full 21.1
_diffrn_reflns_theta_max 21.1
_diffrn_reflns_theta_min 2.1
_diffrn_standards_decay_% 'variation 1'
_diffrn_standards_interval_count 296
_diffrn_standards_number 4
_exptl_absorpt_coefficient_mu 0.086
_exptl_absorpt_correction_T_max 0.999
_exptl_absorpt_correction_T_min 0.963
_exptl_absorpt_correction_type none
_exptl_crystal_colour black
_exptl_crystal_density_diffrn 1.291
_exptl_crystal_density_method 'not measured'
_exptl_crystal_description plate
_exptl_crystal_F_000 1224
_exptl_crystal_size_max 0.45
_exptl_crystal_size_mid 0.10
_exptl_crystal_size_min 0.01
_refine_diff_density_max 0.30
_refine_diff_density_min -0.37
_refine_diff_density_rms 0.076
_refine_ls_extinction_method none
_refine_ls_goodness_of_fit_ref 1.015
_refine_ls_hydrogen_treatment constr
_refine_ls_matrix_type full
_refine_ls_number_parameters 801
_refine_ls_number_reflns 6401
_refine_ls_number_restraints 444
_refine_ls_restrained_S_all 0.988
_refine_ls_R_factor_all 0.4138
_refine_ls_R_factor_gt 0.1541
_refine_ls_shift/su_max 0.003
_refine_ls_shift/su_mean 0.000
_refine_ls_structure_factor_coef Fsqd
_refine_ls_weighting_details 'w=1/[\s^2^(Fo^2^)+(0.1921P)^2^] where P=(Fo^2^+2Fc^2^)/3'
_refine_ls_weighting_scheme calc
_refine_ls_wR_factor_gt 0.3428
_refine_ls_wR_factor_ref 0.4920
_reflns_number_gt 1492
_reflns_number_total 6401
_reflns_threshold_expression I>2\s(I)
_cod_data_source_file b713020a.txt
_cod_data_source_block (Ia)
_cod_depositor_comments
;
The following automatic conversions were performed:
'_symmetry_cell_setting' value 'Triclinic' changed to 'triclinic'
according to '/home/saulius/struct/CIF-dictionaries/cif_core.dic'
dictionary named 'cif_core.dic' version 2.4.1 from 2010-06-29.

Automatic conversion script
Id: cif_fix_enum 1527 2010-12-29 10:47:43Z saulius 
;
_cod_original_sg_symbol_Hall '-p 1'
_cod_database_code 7051806

loop_
_symmetry_equiv_pos_as_xyz
'x, y, z'
'-x, -y, -z'

loop_
_atom_site_label
_atom_site_type_symbol
_atom_site_fract_x
_atom_site_fract_y
_atom_site_fract_z
_atom_site_U_iso_or_equiv
_atom_site_adp_type
_atom_site_occupancy
_atom_site_symmetry_multiplicity
_atom_site_calc_flag
_atom_site_refinement_flags
_atom_site_disorder_assembly
_atom_site_disorder_group
F1A F 0.2504(11) 0.1754(8) 0.2322(6) 0.054(4) Uani 1 1 d . . .
F2A F 0.4240(12) 0.2556(10) 0.2039(6) 0.078(5) Uani 1 1 d . . .
N1A N 0.3816(16) -0.0105(13) 0.0729(9) 0.047(5) Uani 1 1 d . . .
C1A C 0.447(2) -0.0005(17) 0.1305(12) 0.050(6) Uani 1 1 d U . .
N2A N 0.4359(17) 0.0806(12) 0.1844(9) 0.051(5) Uani 1 1 d U . .
B1A B 0.350(3) 0.170(2) 0.1848(15) 0.052(6) Uani 1 1 d U . .
N3A N 0.2854(18) 0.1476(13) 0.1174(9) 0.053(5) Uani 1 1 d U . .
C2A C 0.304(2) 0.0610(16) 0.0655(12) 0.046(5) Uani 1 1 d U . .
C3A C 0.535(2) -0.0687(17) 0.1395(11) 0.044(5) Uani 1 1 d U . .
C4A C 0.586(2) -0.0179(16) 0.2023(11) 0.055(6) Uani 1 1 d U . .
H4A H 0.6506 -0.0426 0.2232 0.066 Uiso 1 1 calc R . .
C5A C 0.533(2) 0.0698(16) 0.2305(12) 0.049(6) Uani 1 1 d U . .
C6A C 0.197(2) 0.2005(18) 0.0958(12) 0.054(6) Uani 1 1 d U . .
C7A C 0.162(2) 0.1457(16) 0.0312(12) 0.057(6) Uani 1 1 d U . .
H7A H 0.1028 0.1653 0.0044 0.068 Uiso 1 1 calc R . .
C8A C 0.229(2) 0.0555(16) 0.0114(13) 0.049(6) Uani 1 1 d U . .
C11A C 0.561(3) 0.1367(19) 0.2968(12) 0.063(6) Uani 1 1 d U . .
C12A C 0.684(2) 0.1235(18) 0.3222(12) 0.069(6) Uani 1 1 d U . .
H12A H 0.7410 0.0789 0.2988 0.082 Uiso 1 1 calc R . .
C13A C 0.711(2) 0.1851(17) 0.3871(12) 0.056(6) Uani 1 1 d U . .
H13A H 0.7896 0.1785 0.4072 0.067 Uiso 1 1 calc R . .
C14A C 0.629(2) 0.2542(17) 0.4221(13) 0.065(6) Uani 1 1 d U . .
H14A H 0.6565 0.2964 0.4624 0.078 Uiso 1 1 calc R . .
C15A C 0.504(3) 0.2609(18) 0.3967(12) 0.065(6) Uani 1 1 d U . .
H15A H 0.4431 0.3004 0.4216 0.078 Uiso 1 1 calc R . .
C16A C 0.477(2) 0.2049(17) 0.3321(12) 0.060(6) Uani 1 1 d U . .
H16A H 0.3993 0.2134 0.3119 0.072 Uiso 1 1 calc R . .
C21A C 0.573(2) -0.1576(17) 0.0973(11) 0.049(5) Uani 1 1 d U . .
C22A C 0.492(2) -0.2081(17) 0.0463(11) 0.056(6) Uani 1 1 d U . .
H22A H 0.4136 -0.1809 0.0405 0.067 Uiso 1 1 calc R . .
C23A C 0.519(2) -0.2992(17) 0.0021(12) 0.060(6) Uani 1 1 d U . .
H23A H 0.4640 -0.3298 -0.0333 0.072 Uiso 1 1 calc R . .
C24A C 0.638(3) -0.3427(19) 0.0143(14) 0.067(6) Uani 1 1 d U . .
C25A C 0.710(2) -0.2920(18) 0.0703(13) 0.069(6) Uani 1 1 d U . .
H25A H 0.7792 -0.3230 0.0826 0.083 Uiso 1 1 calc R . .
C26A C 0.686(2) -0.2019(17) 0.1078(12) 0.056(6) Uani 1 1 d U . .
H26A H 0.7456 -0.1691 0.1407 0.068 Uiso 1 1 calc R . .
C27A C 0.780(3) -0.476(2) -0.0174(14) 0.111(11) Uani 1 1 d U . .
H27A H 0.8488 -0.4282 -0.0139 0.167 Uiso 1 1 calc R . .
H27B H 0.7926 -0.5314 -0.0545 0.167 Uiso 1 1 calc R . .
H27C H 0.7784 -0.4971 0.0220 0.167 Uiso 1 1 calc R . .
N24A N 0.660(2) -0.4345(17) -0.0258(12) 0.095(8) Uani 1 1 d U . .
C28A C 0.584(3) -0.4816(19) -0.0837(14) 0.107(10) Uani 1 1 d U . .
H28A H 0.4976 -0.4944 -0.0716 0.161 Uiso 1 1 calc R . .
H28B H 0.6213 -0.5422 -0.1060 0.161 Uiso 1 1 calc R . .
H28C H 0.5818 -0.4399 -0.1123 0.161 Uiso 1 1 calc R . .
C31A C 0.135(3) 0.2914(18) 0.1241(11) 0.059(8) Uani 1 1 d . . .
C32A C 0.188(3) 0.353(2) 0.1837(16) 0.091(11) Uani 1 1 d . . .
H32A H 0.2601 0.3366 0.2044 0.109 Uiso 1 1 calc R . .
C33A C 0.131(4) 0.436(2) 0.2085(14) 0.095(12) Uani 1 1 d . . .
H33A H 0.1755 0.4836 0.2419 0.114 Uiso 1 1 calc R . .
C34A C 0.009(3) 0.4596(19) 0.1889(15) 0.084(11) Uani 1 1 d . . .
H34A H -0.0324 0.5149 0.2124 0.101 Uiso 1 1 calc R . .
C35A C -0.044(3) 0.398(3) 0.1352(19) 0.117(13) Uani 1 1 d . . .
H35A H -0.1211 0.4143 0.1182 0.140 Uiso 1 1 calc R . .
C36A C 0.012(3) 0.311(2) 0.1032(14) 0.075(9) Uani 1 1 d . . .
H36A H -0.0323 0.2664 0.0683 0.090 Uiso 1 1 calc R . .
C41A C 0.217(2) -0.021(2) -0.0499(12) 0.055(8) Uani 1 1 d . . .
C42A C 0.116(3) -0.022(2) -0.0909(13) 0.074(9) Uani 1 1 d . . .
H42A H 0.0564 0.0267 -0.0797 0.089 Uiso 1 1 calc R . .
C43A C 0.098(2) -0.0979(17) -0.1517(11) 0.056(7) Uani 1 1 d . . .
H43A H 0.0263 -0.0987 -0.1788 0.067 Uiso 1 1 calc R . .
C44A C 0.190(2) -0.1725(17) -0.1711(13) 0.046(6) Uani 1 1 d U . .
C45A C 0.291(2) -0.1616(19) -0.1250(13) 0.059(8) Uani 1 1 d . . .
H45A H 0.3537 -0.2084 -0.1353 0.071 Uiso 1 1 calc R . .
C46A C 0.310(2) -0.0938(18) -0.0689(14) 0.063(8) Uani 1 1 d . . .
H46A H 0.3825 -0.0934 -0.0421 0.075 Uiso 1 1 calc R . .
C47A C 0.263(2) -0.3199(17) -0.2482(12) 0.071(8) Uani 1 1 d U . .
H47A H 0.3448 -0.2916 -0.2549 0.106 Uiso 1 1 calc R . .
H47B H 0.2328 -0.3669 -0.2882 0.106 Uiso 1 1 calc R . .
H47C H 0.2710 -0.3516 -0.2139 0.106 Uiso 1 1 calc R . .
N44A N 0.1712(18) -0.2441(15) -0.2295(10) 0.065(6) Uani 1 1 d U . .
C48A C 0.056(2) -0.245(2) -0.2698(13) 0.091(9) Uani 1 1 d U . .
H48A H -0.0194 -0.2443 -0.2439 0.137 Uiso 1 1 calc R . .
H48B H 0.0519 -0.3024 -0.3065 0.137 Uiso 1 1 calc R . .
H48C H 0.0583 -0.1877 -0.2856 0.137 Uiso 1 1 calc R . .
F1B F 0.0990(12) 0.2770(8) 0.6910(6) 0.062(4) Uani 1 1 d . . .
F2B F 0.2339(12) 0.1978(10) 0.7422(6) 0.068(4) Uani 1 1 d . . .
N1B N 0.1318(18) 0.0068(14) 0.5783(10) 0.058(6) Uani 1 1 d . . .
C1B C 0.052(2) 0.0172(16) 0.6236(11) 0.044(5) Uani 1 1 d U . .
N2B N 0.0580(17) 0.1041(12) 0.6803(8) 0.044(4) Uani 1 1 d U . .
B1B B 0.156(3) 0.194(2) 0.6840(14) 0.049(6) Uani 1 1 d U . .
N3B N 0.2428(18) 0.1613(14) 0.6250(9) 0.059(5) Uani 1 1 d U . .
C2B C 0.227(2) 0.0716(18) 0.5728(12) 0.063(6) Uani 1 1 d U . .
C3B C -0.047(2) -0.0456(17) 0.6340(11) 0.047(6) Uani 1 1 d U . .
C4B C -0.093(2) -0.0079(16) 0.6948(12) 0.059(6) Uani 1 1 d U . .
H4B H -0.1546 -0.0376 0.7154 0.070 Uiso 1 1 calc R . .
C5B C -0.032(2) 0.0839(16) 0.7211(12) 0.055(6) Uani 1 1 d U . .
C6B C 0.342(2) 0.2146(17) 0.6019(13) 0.061(6) Uani 1 1 d U . .
C7B C 0.382(2) 0.1625(15) 0.5447(11) 0.047(5) Uani 1 1 d U . .
H7B H 0.4470 0.1840 0.5215 0.057 Uiso 1 1 calc R . .
C8B C 0.314(2) 0.0672(17) 0.5216(12) 0.054(6) Uani 1 1 d U . .
C11B C -0.053(2) 0.1512(16) 0.7932(13) 0.058(6) Uani 1 1 d U . .
C12B C -0.113(2) 0.1032(18) 0.8333(12) 0.062(6) Uani 1 1 d U . .
H12B H -0.1363 0.0369 0.8194 0.074 Uiso 1 1 calc R . .
C13B C -0.136(2) 0.1638(18) 0.8992(12) 0.055(6) Uani 1 1 d U . .
H13B H -0.1712 0.1342 0.9292 0.066 Uiso 1 1 calc R . .
C14B C -0.110(2) 0.2597(18) 0.9186(13) 0.060(6) Uani 1 1 d U . .
H14B H -0.1279 0.2969 0.9609 0.072 Uiso 1 1 calc R . .
C15B C -0.056(2) 0.3006(18) 0.8751(13) 0.064(6) Uani 1 1 d U . .
H15B H -0.0360 0.3674 0.8896 0.077 Uiso 1 1 calc R . .
C16B C -0.026(2) 0.2524(16) 0.8096(13) 0.067(6) Uani 1 1 d U . .
H16B H 0.0081 0.2843 0.7804 0.080 Uiso 1 1 calc R . .
C21B C -0.075(2) -0.1458(19) 0.5870(13) 0.063(6) Uani 1 1 d U . .
C22B C -0.045(2) -0.1674(18) 0.5221(12) 0.062(6) Uani 1 1 d U . .
H22B H -0.0127 -0.1172 0.5059 0.074 Uiso 1 1 calc R . .
C23B C -0.061(2) -0.2615(17) 0.4789(12) 0.061(6) Uani 1 1 d U . .
H23B H -0.0361 -0.2730 0.4354 0.074 Uiso 1 1 calc R . .
C24B C -0.114(2) -0.3399(19) 0.5010(13) 0.064(6) Uani 1 1 d U . .
C25B C -0.149(2) -0.3146(19) 0.5674(13) 0.065(6) Uani 1 1 d U . .
H25B H -0.1819 -0.3631 0.5850 0.079 Uiso 1 1 calc R . .
C26B C -0.135(2) -0.2215(19) 0.6066(13) 0.067(6) Uani 1 1 d U . .
H26B H -0.1670 -0.2076 0.6488 0.081 Uiso 1 1 calc R . .
C27B C -0.191(3) -0.5094(19) 0.4884(15) 0.117(11) Uani 1 1 d U . .
H27D H -0.2011 -0.5706 0.4548 0.175 Uiso 1 1 calc R . .
H27E H -0.2738 -0.4892 0.5054 0.175 Uiso 1 1 calc R . .
H27F H -0.1357 -0.5170 0.5234 0.175 Uiso 1 1 calc R . .
N24B N -0.131(3) -0.4320(18) 0.4592(13) 0.103(8) Uani 1 1 d U . .
C28B C -0.086(3) -0.459(2) 0.3895(12) 0.095(9) Uani 1 1 d U . .
H28D H 0.0064 -0.4497 0.3897 0.143 Uiso 1 1 calc R . .
H28E H -0.1251 -0.4179 0.3662 0.143 Uiso 1 1 calc R . .
H28F H -0.1100 -0.5261 0.3683 0.143 Uiso 1 1 calc R . .
C31B C 0.390(2) 0.3148(17) 0.6382(14) 0.054(7) Uani 1 1 d . . .
C32B C 0.387(3) 0.365(2) 0.7095(15) 0.104(11) Uani 1 1 d . . .
H32B H 0.3570 0.3313 0.7386 0.124 Uiso 1 1 calc R . .
C33B C 0.430(3) 0.4605(19) 0.7325(15) 0.083(10) Uani 1 1 d . . .
H33B H 0.4234 0.4939 0.7768 0.100 Uiso 1 1 calc R . .
C34B C 0.483(3) 0.507(2) 0.6896(17) 0.091(11) Uani 1 1 d . . .
H34B H 0.5186 0.5699 0.7071 0.109 Uiso 1 1 calc R . .
C35B C 0.487(3) 0.4659(19) 0.6217(17) 0.090(10) Uani 1 1 d . . .
H35B H 0.5204 0.5012 0.5943 0.108 Uiso 1 1 calc R . .
C36B C 0.439(2) 0.3691(18) 0.5968(12) 0.065(8) Uani 1 1 d . . .
H36B H 0.4401 0.3397 0.5517 0.079 Uiso 1 1 calc R . .
C41B C 0.325(2) -0.0078(18) 0.4629(13) 0.058(7) Uani 1 1 d . . .
C42B C 0.391(2) 0.0022(18) 0.4094(14) 0.055(7) Uani 1 1 d . . .
H42B H 0.4341 0.0624 0.4147 0.066 Uiso 1 1 calc R . .
C43B C 0.401(2) -0.062(2) 0.3520(13) 0.065(8) Uani 1 1 d . . .
H43B H 0.4473 -0.0462 0.3187 0.078 Uiso 1 1 calc R . .
C44B C 0.336(2) -0.1601(18) 0.3421(13) 0.062(7) Uani 1 1 d U . .
C45B C 0.274(2) -0.1774(17) 0.3971(12) 0.055(7) Uani 1 1 d . . .
H45B H 0.2356 -0.2386 0.3939 0.066 Uiso 1 1 calc R . .
C46B C 0.271(3) -0.1046(17) 0.4550(11) 0.071(9) Uani 1 1 d . . .
H46B H 0.2314 -0.1184 0.4907 0.086 Uiso 1 1 calc R . .
C47B C 0.272(2) -0.3260(17) 0.2792(12) 0.078(8) Uani 1 1 d U . .
H47D H 0.1818 -0.3170 0.2869 0.117 Uiso 1 1 calc R . .
H47E H 0.3091 -0.3528 0.3119 0.117 Uiso 1 1 calc R . .
H47F H 0.2827 -0.3700 0.2363 0.117 Uiso 1 1 calc R . .
N44B N 0.337(2) -0.2311(16) 0.2831(11) 0.078(7) Uani 1 1 d U . .
C48B C 0.404(2) -0.2194(17) 0.2257(11) 0.062(7) Uani 1 1 d U . .
H48D H 0.4905 -0.1946 0.2382 0.094 Uiso 1 1 calc R . .
H48E H 0.3590 -0.1742 0.2078 0.094 Uiso 1 1 calc R . .
H48F H 0.4053 -0.2815 0.1931 0.094 Uiso 1 1 calc R . .

loop_
_atom_site_aniso_label
_atom_site_aniso_U_11
_atom_site_aniso_U_22
_atom_site_aniso_U_33
_atom_site_aniso_U_23
_atom_site_aniso_U_13
_atom_site_aniso_U_12
F1A 0.072(9) 0.048(9) 0.048(9) 0.024(7) 0.001(7) 0.003(7)
F2A 0.056(9) 0.094(12) 0.062(10) -0.008(9) -0.018(8) -0.022(8)
N1A 0.055(13) 0.038(13) 0.054(14) 0.025(11) -0.020(11) -0.002(10)
C1A 0.068(11) 0.039(10) 0.041(10) 0.006(9) 0.015(10) -0.019(9)
N2A 0.060(10) 0.027(9) 0.058(10) 0.003(8) -0.004(9) -0.023(8)
B1A 0.070(12) 0.027(10) 0.058(11) 0.013(10) -0.009(10) -0.015(10)
N3A 0.079(11) 0.032(9) 0.050(10) 0.017(8) -0.014(9) -0.016(9)
C2A 0.063(11) 0.026(10) 0.052(11) 0.015(9) 0.007(9) -0.012(9)
C3A 0.053(12) 0.042(12) 0.037(11) 0.009(10) 0.006(10) 0.003(10)
C4A 0.063(12) 0.047(12) 0.053(12) 0.009(11) 0.023(11) -0.005(10)
C5A 0.055(12) 0.027(11) 0.064(13) 0.010(10) 0.005(11) -0.012(10)
C6A 0.078(13) 0.041(12) 0.046(12) 0.018(10) -0.014(11) -0.004(11)
C7A 0.087(13) 0.038(12) 0.049(12) 0.018(11) 0.002(11) -0.004(11)
C8A 0.072(13) 0.028(11) 0.056(12) 0.025(11) 0.011(11) -0.008(10)
C11A 0.075(14) 0.068(13) 0.043(13) 0.015(11) -0.006(11) -0.025(12)
C12A 0.072(13) 0.068(13) 0.062(13) 0.012(11) -0.001(12) -0.007(12)
C13A 0.057(13) 0.060(13) 0.051(13) 0.019(11) -0.004(11) -0.001(11)
C14A 0.076(14) 0.054(13) 0.064(13) 0.015(11) 0.008(12) -0.008(12)
C15A 0.089(14) 0.051(12) 0.054(13) 0.014(11) 0.002(12) -0.004(12)
C16A 0.080(14) 0.047(13) 0.051(13) 0.013(11) -0.001(11) -0.024(11)
C21A 0.067(13) 0.048(12) 0.043(12) 0.030(10) 0.002(11) 0.005(10)
C22A 0.058(13) 0.053(12) 0.050(13) 0.001(11) 0.000(10) 0.011(11)
C23A 0.063(13) 0.055(12) 0.061(13) 0.014(11) -0.004(11) 0.000(11)
C24A 0.088(13) 0.043(11) 0.070(12) 0.016(10) 0.011(11) 0.018(10)
C25A 0.085(13) 0.048(12) 0.083(14) 0.032(11) -0.001(12) 0.034(11)
C26A 0.054(12) 0.052(12) 0.061(13) 0.008(11) 0.008(11) 0.031(11)
C27A 0.109(19) 0.09(2) 0.10(2) -0.032(16) 0.014(16) 0.037(16)
N24A 0.093(16) 0.075(15) 0.099(17) -0.009(13) -0.013(14) 0.029(13)
C28A 0.14(2) 0.062(17) 0.099(19) -0.010(15) -0.015(16) -0.013(16)
C31A 0.11(2) 0.046(18) 0.008(13) -0.012(13) -0.002(14) 0.013(17)
C32A 0.09(2) 0.05(2) 0.12(3) 0.00(2) -0.03(2) 0.033(18)
C33A 0.14(3) 0.06(2) 0.08(2) 0.04(2) -0.07(2) -0.08(2)
C34A 0.13(3) 0.030(17) 0.07(2) -0.011(16) -0.04(2) -0.019(19)
C35A 0.09(3) 0.13(3) 0.13(4) 0.03(3) 0.04(3) 0.02(3)
C36A 0.09(2) 0.08(2) 0.07(2) 0.04(2) -0.047(19) -0.009(18)
C41A 0.024(15) 0.10(2) 0.037(17) 0.011(16) -0.012(13) -0.005(15)
C42A 0.07(2) 0.08(2) 0.06(2) 0.024(19) 0.019(18) -0.021(17)
C43A 0.057(17) 0.067(19) 0.030(16) -0.006(14) -0.023(13) -0.002(15)
C44A 0.029(13) 0.035(13) 0.076(16) 0.020(11) -0.003(12) -0.009(11)
C45A 0.049(18) 0.052(18) 0.07(2) 0.011(16) 0.001(16) -0.016(14)
C46A 0.025(15) 0.054(18) 0.11(3) 0.020(18) -0.014(16) 0.005(14)
C47A 0.075(16) 0.065(16) 0.063(17) 0.003(13) -0.015(14) -0.008(12)
N44A 0.039(12) 0.065(14) 0.074(15) -0.006(11) -0.003(11) 0.002(10)
C48A 0.090(17) 0.10(2) 0.079(18) 0.031(16) -0.023(14) -0.027(15)
F1B 0.076(9) 0.024(8) 0.081(11) 0.003(7) 0.023(8) -0.001(7)
F2B 0.073(9) 0.082(11) 0.051(9) 0.027(8) 0.002(8) -0.029(8)
N1B 0.056(14) 0.059(15) 0.062(15) 0.024(12) -0.009(12) -0.027(12)
C1B 0.054(11) 0.048(11) 0.029(10) 0.008(9) 0.011(9) 0.004(9)
N2B 0.064(10) 0.045(9) 0.022(9) 0.006(8) 0.011(8) -0.007(8)
B1B 0.059(11) 0.049(11) 0.036(11) 0.008(10) 0.004(10) -0.016(10)
N3B 0.073(10) 0.046(10) 0.052(10) 0.007(8) 0.000(9) -0.016(9)
C2B 0.075(11) 0.051(11) 0.059(11) 0.011(9) 0.007(10) -0.006(10)
C3B 0.045(12) 0.054(12) 0.035(11) 0.001(11) -0.006(10) -0.001(10)
C4B 0.066(13) 0.048(12) 0.053(12) 0.003(11) -0.010(11) -0.010(10)
C5B 0.061(12) 0.041(11) 0.052(12) -0.003(10) 0.006(11) -0.015(10)
C6B 0.072(13) 0.033(12) 0.064(13) -0.007(11) -0.004(11) -0.010(10)
C7B 0.053(12) 0.033(11) 0.053(12) 0.008(10) 0.013(10) -0.011(10)
C8B 0.068(13) 0.046(12) 0.046(12) 0.009(11) 0.012(10) -0.001(10)
C11B 0.069(13) 0.019(11) 0.084(14) 0.012(11) 0.004(11) 0.001(10)
C12B 0.069(13) 0.041(12) 0.074(14) 0.011(11) 0.011(12) 0.009(11)
C13B 0.048(11) 0.056(13) 0.060(13) 0.015(11) 0.003(11) 0.008(11)
C14B 0.047(12) 0.064(13) 0.070(14) 0.022(12) 0.017(11) -0.007(11)
C15B 0.054(12) 0.054(13) 0.074(14) 0.003(11) 0.014(12) -0.021(11)
C16B 0.070(12) 0.036(12) 0.088(14) 0.008(11) 0.002(12) -0.007(11)
C21B 0.061(12) 0.063(13) 0.063(13) 0.018(12) -0.009(11) -0.023(11)
C22B 0.066(12) 0.055(12) 0.056(13) 0.004(11) 0.010(11) -0.029(11)
C23B 0.068(12) 0.058(13) 0.049(12) 0.002(11) 0.011(11) -0.024(11)
C24B 0.068(12) 0.057(11) 0.062(12) 0.009(10) 0.000(11) -0.023(10)
C25B 0.070(12) 0.058(13) 0.066(13) 0.017(11) -0.005(12) -0.030(11)
C26B 0.058(12) 0.069(14) 0.071(14) 0.015(12) 0.002(11) -0.017(12)
C27B 0.17(2) 0.055(16) 0.12(2) 0.021(16) -0.013(18) -0.030(17)
N24B 0.15(2) 0.068(15) 0.088(16) 0.019(13) 0.006(15) -0.002(14)
C28B 0.11(2) 0.094(19) 0.058(15) -0.012(14) -0.019(15) -0.021(16)
C31B 0.042(15) 0.046(17) 0.09(2) 0.043(17) 0.021(15) 0.004(13)
C32B 0.12(3) 0.08(2) 0.09(3) -0.02(2) 0.00(2) -0.02(2)
C33B 0.09(2) 0.04(2) 0.09(3) -0.012(18) 0.006(19) -0.033(17)
C34B 0.07(2) 0.09(3) 0.10(3) 0.01(2) -0.02(2) -0.031(19)
C35B 0.12(3) 0.040(19) 0.11(3) 0.025(19) -0.01(2) -0.025(18)
C36B 0.10(2) 0.054(19) 0.045(17) 0.014(15) -0.011(15) -0.026(16)
C41B 0.09(2) 0.045(18) 0.053(19) 0.024(16) 0.001(16) 0.013(15)
C42B 0.036(15) 0.046(18) 0.08(2) 0.002(17) 0.002(15) 0.004(12)
C43B 0.060(18) 0.08(2) 0.06(2) 0.026(18) 0.035(16) 0.000(16)
C44B 0.077(17) 0.039(14) 0.061(15) -0.003(12) 0.000(14) 0.014(13)
C45B 0.063(18) 0.035(16) 0.061(19) 0.003(15) 0.012(15) -0.013(13)
C46B 0.15(3) 0.046(18) 0.014(15) 0.007(14) -0.016(15) -0.046(17)
C47B 0.101(18) 0.051(14) 0.073(17) 0.004(13) -0.003(15) -0.002(13)
N44B 0.093(15) 0.060(13) 0.071(14) 0.002(11) 0.015(12) -0.028(12)
C48B 0.075(16) 0.065(16) 0.053(14) 0.026(13) 0.001(13) 0.010(13)

loop_
_atom_type_symbol
_atom_type_description
_atom_type_scat_dispersion_real
_atom_type_scat_dispersion_imag
_atom_type_scat_source
C C 0.0033 0.0016 'International Tables Vol C Tables 4.2.6.8 and 6.1.1.4'
H H 0.0000 0.0000 'International Tables Vol C Tables 4.2.6.8 and 6.1.1.4'
B B 0.0013 0.0007 'International Tables Vol C Tables 4.2.6.8 and 6.1.1.4'
N N 0.0061 0.0033 'International Tables Vol C Tables 4.2.6.8 and 6.1.1.4'
F F 0.0171 0.0103 'International Tables Vol C Tables 4.2.6.8 and 6.1.1.4'

loop_
_geom_angle_atom_site_label_1
_geom_angle_atom_site_label_2
_geom_angle_atom_site_label_3
_geom_angle
_geom_angle_site_symmetry_1
_geom_angle_site_symmetry_3
_geom_angle_publ_flag
C1A N1A C2A 120(2) . . ?
N1A C1A N2A 122(2) . . ?
N1A C1A C3A 123(2) . . ?
N2A C1A C3A 115(2) . . ?
C1A N2A C5A 104(2) . . ?
C1A N2A B1A 124(2) . . ?
C5A N2A B1A 130.5(19) . . ?
F2A B1A F1A 108(2) . . ?
F2A B1A N3A 115(2) . . ?
F1A B1A N3A 108(2) . . ?
F2A B1A N2A 110(2) . . ?
F1A B1A N2A 109(2) . . ?
N3A B1A N2A 107(2) . . ?
C6A N3A C2A 108(2) . . ?
C6A N3A B1A 128(2) . . ?
C2A N3A B1A 124(2) . . ?
C8A C2A N1A 125(2) . . ?
C8A C2A N3A 112(2) . . ?
N1A C2A N3A 122(2) . . ?
C4A C3A C21A 129(2) . . ?
C4A C3A C1A 99(2) . . ?
C21A C3A C1A 132(2) . . ?
C5A C4A C3A 116(2) . . ?
C5A C4A H4A 122.2 . . ?
C3A C4A H4A 122.2 . . ?
C4A C5A N2A 106(2) . . ?
C4A C5A C11A 128(3) . . ?
N2A C5A C11A 126(2) . . ?
N3A C6A C7A 106(2) . . ?
N3A C6A C31A 135(2) . . ?
C7A C6A C31A 119(2) . . ?
C6A C7A C8A 112(2) . . ?
C6A C7A H7A 124.0 . . ?
C8A C7A H7A 124.0 . . ?
C2A C8A C41A 129(2) . . ?
C2A C8A C7A 102(2) . . ?
C41A C8A C7A 129(2) . . ?
C16A C11A C12A 122(2) . . ?
C16A C11A C5A 125(2) . . ?
C12A C11A C5A 112(2) . . ?
C11A C12A C13A 114(2) . . ?
C11A C12A H12A 123.2 . . ?
C13A C12A H12A 123.2 . . ?
C14A C13A C12A 124(2) . . ?
C14A C13A H13A 117.9 . . ?
C12A C13A H13A 117.9 . . ?
C13A C14A C15A 120(3) . . ?
C13A C14A H14A 119.8 . . ?
C15A C14A H14A 119.8 . . ?
C16A C15A C14A 116(3) . . ?
C16A C15A H15A 121.9 . . ?
C14A C15A H15A 121.9 . . ?
C15A C16A C11A 123(3) . . ?
C15A C16A H16A 118.7 . . ?
C11A C16A H16A 118.7 . . ?
C22A C21A C26A 118(2) . . ?
C22A C21A C3A 119(2) . . ?
C26A C21A C3A 123(2) . . ?
C21A C22A C23A 124(2) . . ?
C21A C22A H22A 118.2 . . ?
C23A C22A H22A 118.2 . . ?
C22A C23A C24A 117(2) . . ?
C22A C23A H23A 121.5 . . ?
C24A C23A H23A 121.5 . . ?
N24A C24A C25A 127(3) . . ?
N24A C24A C23A 117(3) . . ?
C25A C24A C23A 116(2) . . ?
C26A C25A C24A 125(2) . . ?
C26A C25A H25A 117.5 . . ?
C24A C25A H25A 117.5 . . ?
C25A C26A C21A 120(2) . . ?
C25A C26A H26A 120.1 . . ?
C21A C26A H26A 120.1 . . ?
N24A C27A H27A 109.5 . . ?
N24A C27A H27B 109.5 . . ?
H27A C27A H27B 109.5 . . ?
N24A C27A H27C 109.5 . . ?
H27A C27A H27C 109.5 . . ?
H27B C27A H27C 109.5 . . ?
C24A N24A C28A 124(3) . . ?
C24A N24A C27A 118(3) . . ?
C28A N24A C27A 117(2) . . ?
N24A C28A H28A 109.5 . . ?
N24A C28A H28B 109.5 . . ?
H28A C28A H28B 109.5 . . ?
N24A C28A H28C 109.5 . . ?
H28A C28A H28C 109.5 . . ?
H28B C28A H28C 109.5 . . ?
C32A C31A C36A 118(2) . . ?
C32A C31A C6A 118(3) . . ?
C36A C31A C6A 123(3) . . ?
C33A C32A C31A 117(3) . . ?
C33A C32A H32A 121.6 . . ?
C31A C32A H32A 121.6 . . ?
C32A C33A C34A 126(3) . . ?
C32A C33A H33A 117.2 . . ?
C34A C33A H33A 117.2 . . ?
C35A C34A C33A 116(3) . . ?
C35A C34A H34A 121.9 . . ?
C33A C34A H34A 121.9 . . ?
C34A C35A C36A 122(3) . . ?
C34A C35A H35A 119.0 . . ?
C36A C35A H35A 119.0 . . ?
C35A C36A C31A 120(3) . . ?
C35A C36A H36A 120.2 . . ?
C31A C36A H36A 120.2 . . ?
C42A C41A C46A 119(3) . . ?
C42A C41A C8A 119(3) . . ?
C46A C41A C8A 122(2) . . ?
C41A C42A C43A 121(3) . . ?
C41A C42A H42A 119.5 . . ?
C43A C42A H42A 119.5 . . ?
C42A C43A C44A 121(2) . . ?
C42A C43A H43A 119.7 . . ?
C44A C43A H43A 119.7 . . ?
N44A C44A C45A 128(2) . . ?
N44A C44A C43A 119(2) . . ?
C45A C44A C43A 113(2) . . ?
C46A C45A C44A 128(3) . . ?
C46A C45A H45A 115.8 . . ?
C44A C45A H45A 115.8 . . ?
C45A C46A C41A 118(2) . . ?
C45A C46A H46A 120.9 . . ?
C41A C46A H46A 120.9 . . ?
N44A C47A H47A 109.5 . . ?
N44A C47A H47B 109.5 . . ?
H47A C47A H47B 109.5 . . ?
N44A C47A H47C 109.5 . . ?
H47A C47A H47C 109.5 . . ?
H47B C47A H47C 109.5 . . ?
C44A N44A C47A 119(2) . . ?
C44A N44A C48A 119(2) . . ?
C47A N44A C48A 121(2) . . ?
N44A C48A H48A 109.5 . . ?
N44A C48A H48B 109.5 . . ?
H48A C48A H48B 109.5 . . ?
N44A C48A H48C 109.5 . . ?
H48A C48A H48C 109.5 . . ?
H48B C48A H48C 109.5 . . ?
C1B N1B C2B 127(2) . . ?
N1B C1B C3B 131(2) . . ?
N1B C1B N2B 121(2) . . ?
C3B C1B N2B 107.4(19) . . ?
C5B N2B C1B 104.0(18) . . ?
C5B N2B B1B 134.5(19) . . ?
C1B N2B B1B 121.4(18) . . ?
F1B B1B F2B 110(2) . . ?
F1B B1B N3B 117(2) . . ?
F2B B1B N3B 107(2) . . ?
F1B B1B N2B 113(2) . . ?
F2B B1B N2B 102(2) . . ?
N3B B1B N2B 106(2) . . ?
C6B N3B C2B 103.2(19) . . ?
C6B N3B B1B 130(2) . . ?
C2B N3B B1B 126(2) . . ?
N1B C2B C8B 130(2) . . ?
N1B C2B N3B 117(2) . . ?
C8B C2B N3B 113(2) . . ?
C4B C3B C1B 109(2) . . ?
C4B C3B C21B 128(2) . . ?
C1B C3B C21B 122(2) . . ?
C3B C4B C5B 107(2) . . ?
C3B C4B H4B 126.4 . . ?
C5B C4B H4B 126.4 . . ?
N2B C5B C4B 112(2) . . ?
N2B C5B C11B 123.9(19) . . ?
C4B C5B C11B 124(2) . . ?
C7B C6B N3B 110(2) . . ?
C7B C6B C31B 126(2) . . ?
N3B C6B C31B 124(2) . . ?
C6B C7B C8B 112(2) . . ?
C6B C7B H7B 123.8 . . ?
C8B C7B H7B 123.8 . . ?
C41B C8B C2B 128(2) . . ?
C41B C8B C7B 130(2) . . ?
C2B C8B C7B 101(2) . . ?
C12B C11B C16B 125(3) . . ?
C12B C11B C5B 114(2) . . ?
C16B C11B C5B 121(2) . . ?
C11B C12B C13B 115(2) . . ?
C11B C12B H12B 122.6 . . ?
C13B C12B H12B 122.6 . . ?
C14B C13B C12B 123(2) . . ?
C14B C13B H13B 118.4 . . ?
C12B C13B H13B 118.4 . . ?
C13B C14B C15B 117(3) . . ?
C13B C14B H14B 121.3 . . ?
C15B C14B H14B 121.3 . . ?
C14B C15B C16B 127(2) . . ?
C14B C15B H15B 116.7 . . ?
C16B C15B H15B 116.7 . . ?
C11B C16B C15B 113(2) . . ?
C11B C16B H16B 123.7 . . ?
C15B C16B H16B 123.7 . . ?
C22B C21B C26B 116(2) . . ?
C22B C21B C3B 122(2) . . ?
C26B C21B C3B 122(2) . . ?
C21B C22B C23B 123(2) . . ?
C21B C22B H22B 118.5 . . ?
C23B C22B H22B 118.5 . . ?
C22B C23B C24B 120(2) . . ?
C22B C23B H23B 119.8 . . ?
C24B C23B H23B 119.8 . . ?
N24B C24B C25B 124(3) . . ?
N24B C24B C23B 121(3) . . ?
C25B C24B C23B 115(2) . . ?
C26B C25B C24B 122(3) . . ?
C26B C25B H25B 119.1 . . ?
C24B C25B H25B 119.1 . . ?
C25B C26B C21B 123(3) . . ?
C25B C26B H26B 118.3 . . ?
C21B C26B H26B 118.3 . . ?
N24B C27B H27D 109.5 . . ?
N24B C27B H27E 109.5 . . ?
H27D C27B H27E 109.5 . . ?
N24B C27B H27F 109.5 . . ?
H27D C27B H27F 109.5 . . ?
H27E C27B H27F 109.5 . . ?
C24B N24B C28B 123(3) . . ?
C24B N24B C27B 116(2) . . ?
C28B N24B C27B 121(2) . . ?
N24B C28B H28D 109.5 . . ?
N24B C28B H28E 109.5 . . ?
H28D C28B H28E 109.5 . . ?
N24B C28B H28F 109.5 . . ?
H28D C28B H28F 109.5 . . ?
H28E C28B H28F 109.5 . . ?
C36B C31B C32B 117(2) . . ?
C36B C31B C6B 113(2) . . ?
C32B C31B C6B 129(2) . . ?
C33B C32B C31B 120(3) . . ?
C33B C32B H32B 120.2 . . ?
C31B C32B H32B 120.2 . . ?
C32B C33B C34B 119(3) . . ?
C32B C33B H33B 120.3 . . ?
C34B C33B H33B 120.3 . . ?
C33B C34B C35B 125(3) . . ?
C33B C34B H34B 117.7 . . ?
C35B C34B H34B 117.7 . . ?
C34B C35B C36B 117(3) . . ?
C34B C35B H35B 121.6 . . ?
C36B C35B H35B 121.6 . . ?
C35B C36B C31B 122(3) . . ?
C35B C36B H36B 119.0 . . ?
C31B C36B H36B 119.0 . . ?
C42B C41B C8B 124(2) . . ?
C42B C41B C46B 114(2) . . ?
C8B C41B C46B 122(2) . . ?
C43B C42B C41B 129(3) . . ?
C43B C42B H42B 115.7 . . ?
C41B C42B H42B 115.7 . . ?
C42B C43B C44B 117(2) . . ?
C42B C43B H43B 121.3 . . ?
C44B C43B H43B 121.3 . . ?
N44B C44B C45B 121(2) . . ?
N44B C44B C43B 122(3) . . ?
C45B C44B C43B 117(2) . . ?
C46B C45B C44B 120(2) . . ?
C46B C45B H45B 119.8 . . ?
C44B C45B H45B 119.8 . . ?
C45B C46B C41B 123(2) . . ?
C45B C46B H46B 118.6 . . ?
C41B C46B H46B 118.6 . . ?
N44B C47B H47D 109.5 . . ?
N44B C47B H47E 109.5 . . ?
H47D C47B H47E 109.5 . . ?
N44B C47B H47F 109.5 . . ?
H47D C47B H47F 109.5 . . ?
H47E C47B H47F 109.5 . . ?
C44B N44B C48B 124(2) . . ?
C44B N44B C47B 117(2) . . ?
C48B N44B C47B 119(2) . . ?
N44B C48B H48D 109.5 . . ?
N44B C48B H48E 109.5 . . ?
H48D C48B H48E 109.5 . . ?
N44B C48B H48F 109.5 . . ?
H48D C48B H48F 109.5 . . ?
H48E C48B H48F 109.5 . . ?

loop_
_geom_bond_atom_site_label_1
_geom_bond_atom_site_label_2
_geom_bond_distance
_geom_bond_site_symmetry_2
_geom_bond_publ_flag
F1A B1A 1.44(3) . ?
F2A B1A 1.37(3) . ?
N1A C1A 1.35(3) . ?
N1A C2A 1.36(3) . ?
C1A N2A 1.39(3) . ?
C1A C3A 1.41(3) . ?
N2A C5A 1.43(3) . ?
N2A B1A 1.58(3) . ?
B1A N3A 1.51(3) . ?
N3A C6A 1.36(3) . ?
N3A C2A 1.43(3) . ?
C2A C8A 1.36(3) . ?
C3A C4A 1.40(3) . ?
C3A C21A 1.41(3) . ?
C4A C5A 1.36(3) . ?
C4A H4A 0.9300 . ?
C5A C11A 1.48(3) . ?
C6A C7A 1.41(3) . ?
C6A C31A 1.45(3) . ?
C7A C8A 1.44(3) . ?
C7A H7A 0.9300 . ?
C8A C41A 1.44(3) . ?
C11A C16A 1.39(3) . ?
C11A C12A 1.41(3) . ?
C12A C13A 1.43(3) . ?
C12A H12A 0.9300 . ?
C13A C14A 1.39(3) . ?
C13A H13A 0.9300 . ?
C14A C15A 1.41(3) . ?
C14A H14A 0.9300 . ?
C15A C16A 1.39(3) . ?
C15A H15A 0.9300 . ?
C16A H16A 0.9300 . ?
C21A C22A 1.38(3) . ?
C21A C26A 1.39(3) . ?
C22A C23A 1.42(3) . ?
C22A H22A 0.9300 . ?
C23A C24A 1.44(3) . ?
C23A H23A 0.9300 . ?
C24A N24A 1.38(3) . ?
C24A C25A 1.39(3) . ?
C25A C26A 1.34(3) . ?
C25A H25A 0.9300 . ?
C26A H26A 0.9300 . ?
C27A N24A 1.43(3) . ?
C27A H27A 0.9600 . ?
C27A H27B 0.9600 . ?
C27A H27C 0.9600 . ?
N24A C28A 1.43(3) . ?
C28A H28A 0.9600 . ?
C28A H28B 0.9600 . ?
C28A H28C 0.9600 . ?
C31A C32A 1.41(3) . ?
C31A C36A 1.41(3) . ?
C32A C33A 1.32(4) . ?
C32A H32A 0.9300 . ?
C33A C34A 1.41(4) . ?
C33A H33A 0.9300 . ?
C34A C35A 1.32(4) . ?
C34A H34A 0.9300 . ?
C35A C36A 1.39(4) . ?
C35A H35A 0.9300 . ?
C36A H36A 0.9300 . ?
C41A C42A 1.35(3) . ?
C41A C46A 1.43(3) . ?
C42A C43A 1.43(3) . ?
C42A H42A 0.9300 . ?
C43A C44A 1.43(3) . ?
C43A H43A 0.9300 . ?
C44A N44A 1.37(3) . ?
C44A C45A 1.39(3) . ?
C45A C46A 1.31(3) . ?
C45A H45A 0.9300 . ?
C46A H46A 0.9300 . ?
C47A N44A 1.44(3) . ?
C47A H47A 0.9600 . ?
C47A H47B 0.9600 . ?
C47A H47C 0.9600 . ?
N44A C48A 1.46(3) . ?
C48A H48A 0.9600 . ?
C48A H48B 0.9600 . ?
C48A H48C 0.9600 . ?
F1B B1B 1.32(3) . ?
F2B B1B 1.45(3) . ?
N1B C1B 1.26(2) . ?
N1B C2B 1.36(3) . ?
C1B C3B 1.40(3) . ?
C1B N2B 1.46(2) . ?
N2B C5B 1.36(2) . ?
N2B B1B 1.59(3) . ?
B1B N3B 1.52(3) . ?
N3B C6B 1.43(3) . ?
N3B C2B 1.44(3) . ?
C2B C8B 1.41(3) . ?
C3B C4B 1.35(3) . ?
C3B C21B 1.51(3) . ?
C4B C5B 1.40(3) . ?
C4B H4B 0.9300 . ?
C5B C11B 1.58(3) . ?
C6B C7B 1.32(3) . ?
C6B C31B 1.48(3) . ?
C7B C8B 1.46(3) . ?
C7B H7B 0.9300 . ?
C8B C41B 1.41(3) . ?
C11B C12B 1.37(3) . ?
C11B C16B 1.40(3) . ?
C12B C13B 1.45(3) . ?
C12B H12B 0.9300 . ?
C13B C14B 1.33(3) . ?
C13B H13B 0.9300 . ?
C14B C15B 1.34(3) . ?
C14B H14B 0.9300 . ?
C15B C16B 1.41(3) . ?
C15B H15B 0.9300 . ?
C16B H16B 0.9300 . ?
C21B C22B 1.37(3) . ?
C21B C26B 1.39(3) . ?
C22B C23B 1.40(3) . ?
C22B H22B 0.9300 . ?
C23B C24B 1.43(3) . ?
C23B H23B 0.9300 . ?
C24B N24B 1.37(3) . ?
C24B C25B 1.41(3) . ?
C25B C26B 1.35(3) . ?
C25B H25B 0.9300 . ?
C26B H26B 0.9300 . ?
C27B N24B 1.53(3) . ?
C27B H27D 0.9600 . ?
C27B H27E 0.9600 . ?
C27B H27F 0.9600 . ?
N24B C28B 1.50(3) . ?
C28B H28D 0.9600 . ?
C28B H28E 0.9600 . ?
C28B H28F 0.9600 . ?
C31B C36B 1.41(3) . ?
C31B C32B 1.48(3) . ?
C32B C33B 1.37(3) . ?
C32B H32B 0.9300 . ?
C33B C34B 1.37(4) . ?
C33B H33B 0.9300 . ?
C34B C35B 1.39(4) . ?
C34B H34B 0.9300 . ?
C35B C36B 1.40(3) . ?
C35B H35B 0.9300 . ?
C36B H36B 0.9300 . ?
C41B C42B 1.37(3) . ?
C41B C46B 1.43(3) . ?
C42B C43B 1.31(3) . ?
C42B H42B 0.9300 . ?
C43B C44B 1.49(3) . ?
C43B H43B 0.9300 . ?
C44B N44B 1.37(3) . ?
C44B C45B 1.42(3) . ?
C45B C46B 1.37(3) . ?
C45B H45B 0.9300 . ?
C46B H46B 0.9300 . ?
C47B N44B 1.47(3) . ?
C47B H47D 0.9600 . ?
C47B H47E 0.9600 . ?
C47B H47F 0.9600 . ?
N44B C48B 1.45(3) . ?
C48B H48D 0.9600 . ?
C48B H48E 0.9600 . ?
C48B H48F 0.9600 . ?

loop_
_geom_torsion_atom_site_label_1
_geom_torsion_atom_site_label_2
_geom_torsion_atom_site_label_3
_geom_torsion_atom_site_label_4
_geom_torsion
_geom_torsion_site_symmetry_1
_geom_torsion_site_symmetry_2
_geom_torsion_site_symmetry_3
_geom_torsion_site_symmetry_4
_geom_torsion_publ_flag
C2A N1A C1A N2A 1(3) . . . . ?
C2A N1A C1A C3A -175(2) . . . . ?
N1A C1A N2A C5A -171.5(19) . . . . ?
C3A C1A N2A C5A 6(3) . . . . ?
N1A C1A N2A B1A -1(3) . . . . ?
C3A C1A N2A B1A 176(2) . . . . ?
C1A N2A B1A F2A -125(2) . . . . ?
C5A N2A B1A F2A 42(3) . . . . ?
C1A N2A B1A F1A 117(2) . . . . ?
C5A N2A B1A F1A -76(3) . . . . ?
C1A N2A B1A N3A 1(3) . . . . ?
C5A N2A B1A N3A 168.2(19) . . . . ?
F2A B1A N3A C6A -62(4) . . . . ?
F1A B1A N3A C6A 59(3) . . . . ?
N2A B1A N3A C6A 176(2) . . . . ?
F2A B1A N3A C2A 122(2) . . . . ?
F1A B1A N3A C2A -117(2) . . . . ?
N2A B1A N3A C2A 0(3) . . . . ?
C1A N1A C2A C8A -176(2) . . . . ?
C1A N1A C2A N3A -1(3) . . . . ?
C6A N3A C2A C8A -1(3) . . . . ?
B1A N3A C2A C8A 176(2) . . . . ?
C6A N3A C2A N1A -176.2(19) . . . . ?
B1A N3A C2A N1A 1(3) . . . . ?
N1A C1A C3A C4A 172(2) . . . . ?
N2A C1A C3A C4A -5(3) . . . . ?
N1A C1A C3A C21A -2(4) . . . . ?
N2A C1A C3A C21A -179(2) . . . . ?
C21A C3A C4A C5A 177(2) . . . . ?
C1A C3A C4A C5A 2(3) . . . . ?
C3A C4A C5A N2A 1(3) . . . . ?
C3A C4A C5A C11A 176(2) . . . . ?
C1A N2A C5A C4A -4(2) . . . . ?
B1A N2A C5A C4A -173(2) . . . . ?
C1A N2A C5A C11A -179(2) . . . . ?
B1A N2A C5A C11A 12(4) . . . . ?
C2A N3A C6A C7A 0(3) . . . . ?
B1A N3A C6A C7A -177(2) . . . . ?
C2A N3A C6A C31A 178(3) . . . . ?
B1A N3A C6A C31A 1(5) . . . . ?
N3A C6A C7A C8A 1(3) . . . . ?
C31A C6A C7A C8A -178(2) . . . . ?
N1A C2A C8A C41A -3(4) . . . . ?
N3A C2A C8A C41A -178(2) . . . . ?
N1A C2A C8A C7A 176(2) . . . . ?
N3A C2A C8A C7A 1(2) . . . . ?
C6A C7A C8A C2A -1(3) . . . . ?
C6A C7A C8A C41A 179(2) . . . . ?
C4A C5A C11A C16A -155(2) . . . . ?
N2A C5A C11A C16A 19(4) . . . . ?
C4A C5A C11A C12A 24(3) . . . . ?
N2A C5A C11A C12A -162(2) . . . . ?
C16A C11A C12A C13A 1(3) . . . . ?
C5A C11A C12A C13A -178(2) . . . . ?
C11A C12A C13A C14A -2(4) . . . . ?
C12A C13A C14A C15A 6(4) . . . . ?
C13A C14A C15A C16A -9(3) . . . . ?
C14A C15A C16A C11A 8(3) . . . . ?
C12A C11A C16A C15A -4(4) . . . . ?
C5A C11A C16A C15A 175(2) . . . . ?
C4A C3A C21A C22A 163(2) . . . . ?
C1A C3A C21A C22A -24(4) . . . . ?
C4A C3A C21A C26A -12(4) . . . . ?
C1A C3A C21A C26A 162(2) . . . . ?
C26A C21A C22A C23A -4(3) . . . . ?
C3A C21A C22A C23A -178(2) . . . . ?
C21A C22A C23A C24A 3(4) . . . . ?
C22A C23A C24A N24A 175(2) . . . . ?
C22A C23A C24A C25A 3(3) . . . . ?
N24A C24A C25A C26A 179(3) . . . . ?
C23A C24A C25A C26A -9(4) . . . . ?
C24A C25A C26A C21A 9(4) . . . . ?
C22A C21A C26A C25A -2(3) . . . . ?
C3A C21A C26A C25A 172(2) . . . . ?
C25A C24A N24A C28A -178(3) . . . . ?
C23A C24A N24A C28A 10(4) . . . . ?
C25A C24A N24A C27A -12(4) . . . . ?
C23A C24A N24A C27A 176(2) . . . . ?
N3A C6A C31A C32A 14(5) . . . . ?
C7A C6A C31A C32A -169(2) . . . . ?
N3A C6A C31A C36A -153(3) . . . . ?
C7A C6A C31A C36A 25(4) . . . . ?
C36A C31A C32A C33A -13(4) . . . . ?
C6A C31A C32A C33A 180(3) . . . . ?
C31A C32A C33A C34A 14(5) . . . . ?
C32A C33A C34A C35A -10(5) . . . . ?
C33A C34A C35A C36A 6(5) . . . . ?
C34A C35A C36A C31A -7(5) . . . . ?
C32A C31A C36A C35A 10(4) . . . . ?
C6A C31A C36A C35A 177(3) . . . . ?
C2A C8A C41A C42A 165(2) . . . . ?
C7A C8A C41A C42A -15(4) . . . . ?
C2A C8A C41A C46A -16(4) . . . . ?
C7A C8A C41A C46A 164(2) . . . . ?
C46A C41A C42A C43A 2(4) . . . . ?
C8A C41A C42A C43A -178(2) . . . . ?
C41A C42A C43A C44A -2(4) . . . . ?
C42A C43A C44A N44A -180(2) . . . . ?
C42A C43A C44A C45A 1(3) . . . . ?
N44A C44A C45A C46A -180(3) . . . . ?
C43A C44A C45A C46A 0(4) . . . . ?
C44A C45A C46A C41A 1(4) . . . . ?
C42A C41A C46A C45A -2(4) . . . . ?
C8A C41A C46A C45A 179(2) . . . . ?
C45A C44A N44A C47A 1(4) . . . . ?
C43A C44A N44A C47A -179(2) . . . . ?
C45A C44A N44A C48A 178(2) . . . . ?
C43A C44A N44A C48A -2(3) . . . . ?
C2B N1B C1B C3B -179(3) . . . . ?
C2B N1B C1B N2B -3(4) . . . . ?
N1B C1B N2B C5B -173(2) . . . . ?
C3B C1B N2B C5B 3(2) . . . . ?
N1B C1B N2B B1B 6(3) . . . . ?
C3B C1B N2B B1B -177(2) . . . . ?
C5B N2B B1B F1B -59(4) . . . . ?
C1B N2B B1B F1B 122(2) . . . . ?
C5B N2B B1B F2B 60(3) . . . . ?
C1B N2B B1B F2B -120(2) . . . . ?
C5B N2B B1B N3B 172(2) . . . . ?
C1B N2B B1B N3B -7(3) . . . . ?
F1B B1B N3B C6B 48(4) . . . . ?
F2B B1B N3B C6B -76(3) . . . . ?
N2B B1B N3B C6B 176(2) . . . . ?
F1B B1B N3B C2B -121(3) . . . . ?
F2B B1B N3B C2B 115(2) . . . . ?
N2B B1B N3B C2B 7(3) . . . . ?
C1B N1B C2B C8B -176(3) . . . . ?
C1B N1B C2B N3B 2(4) . . . . ?
C6B N3B C2B N1B -176(2) . . . . ?
B1B N3B C2B N1B -4(4) . . . . ?
C6B N3B C2B C8B 2(3) . . . . ?
B1B N3B C2B C8B 174(2) . . . . ?
N1B C1B C3B C4B 170(3) . . . . ?
N2B C1B C3B C4B -6(3) . . . . ?
N1B C1B C3B C21B 0(4) . . . . ?
N2B C1B C3B C21B -176(2) . . . . ?
C1B C3B C4B C5B 6(3) . . . . ?
C21B C3B C4B C5B 175(2) . . . . ?
C1B N2B C5B C4B 0(3) . . . . ?
B1B N2B C5B C4B -179(2) . . . . ?
C1B N2B C5B C11B 174(2) . . . . ?
B1B N2B C5B C11B -6(4) . . . . ?
C3B C4B C5B N2B -3(3) . . . . ?
C3B C4B C5B C11B -177(2) . . . . ?
C2B N3B C6B C7B -2(3) . . . . ?
B1B N3B C6B C7B -172(2) . . . . ?
C2B N3B C6B C31B 178(2) . . . . ?
B1B N3B C6B C31B 7(4) . . . . ?
N3B C6B C7B C8B 0(3) . . . . ?
C31B C6B C7B C8B -179(2) . . . . ?
N1B C2B C8B C41B -1(5) . . . . ?
N3B C2B C8B C41B -179(2) . . . . ?
N1B C2B C8B C7B 176(3) . . . . ?
N3B C2B C8B C7B -2(3) . . . . ?
C6B C7B C8B C41B 178(3) . . . . ?
C6B C7B C8B C2B 1(3) . . . . ?
N2B C5B C11B C12B -158(2) . . . . ?
C4B C5B C11B C12B 15(3) . . . . ?
N2B C5B C11B C16B 29(4) . . . . ?
C4B C5B C11B C16B -158(2) . . . . ?
C16B C11B C12B C13B -6(4) . . . . ?
C5B C11B C12B C13B -178.7(19) . . . . ?
C11B C12B C13B C14B 4(4) . . . . ?
C12B C13B C14B C15B -2(4) . . . . ?
C13B C14B C15B C16B 1(4) . . . . ?
C12B C11B C16B C15B 5(4) . . . . ?
C5B C11B C16B C15B 178(2) . . . . ?
C14B C15B C16B C11B -3(4) . . . . ?
C4B C3B C21B C22B 166(2) . . . . ?
C1B C3B C21B C22B -26(4) . . . . ?
C4B C3B C21B C26B -13(4) . . . . ?
C1B C3B C21B C26B 155(2) . . . . ?
C26B C21B C22B C23B -6(4) . . . . ?
C3B C21B C22B C23B 175(2) . . . . ?
C21B C22B C23B C24B 2(4) . . . . ?
C22B C23B C24B N24B 180(3) . . . . ?
C22B C23B C24B C25B 0(4) . . . . ?
N24B C24B C25B C26B -178(3) . . . . ?
C23B C24B C25B C26B 2(4) . . . . ?
C24B C25B C26B C21B -6(4) . . . . ?
C22B C21B C26B C25B 8(4) . . . . ?
C3B C21B C26B C25B -173(2) . . . . ?
C25B C24B N24B C28B -176(2) . . . . ?
C23B C24B N24B C28B 5(4) . . . . ?
C25B C24B N24B C27B 0(4) . . . . ?
C23B C24B N24B C27B -179(2) . . . . ?
C7B C6B C31B C36B 27(4) . . . . ?
N3B C6B C31B C36B -153(2) . . . . ?
C7B C6B C31B C32B -156(3) . . . . ?
N3B C6B C31B C32B 25(4) . . . . ?
C36B C31B C32B C33B 1(4) . . . . ?
C6B C31B C32B C33B -176(3) . . . . ?
C31B C32B C33B C34B -5(5) . . . . ?
C32B C33B C34B C35B 6(5) . . . . ?
C33B C34B C35B C36B -3(5) . . . . ?
C34B C35B C36B C31B 0(4) . . . . ?
C32B C31B C36B C35B 1(4) . . . . ?
C6B C31B C36B C35B 179(2) . . . . ?
C2B C8B C41B C42B 165(3) . . . . ?
C7B C8B C41B C42B -11(4) . . . . ?
C2B C8B C41B C46B -18(4) . . . . ?
C7B C8B C41B C46B 166(2) . . . . ?
C8B C41B C42B C43B -176(3) . . . . ?
C46B C41B C42B C43B 6(4) . . . . ?
C41B C42B C43B C44B -2(4) . . . . ?
C42B C43B C44B N44B 178(2) . . . . ?
C42B C43B C44B C45B -3(4) . . . . ?
N44B C44B C45B C46B -178(2) . . . . ?
C43B C44B C45B C46B 3(4) . . . . ?
C44B C45B C46B C41B 2(4) . . . . ?
C42B C41B C46B C45B -6(4) . . . . ?
C8B C41B C46B C45B 176(2) . . . . ?
C45B C44B N44B C48B -177(2) . . . . ?
C43B C44B N44B C48B 2(4) . . . . ?
C45B C44B N44B C47B 0(4) . . . . ?
C43B C44B N44B C47B 179(2) . . . . ?
